data_4115960
loop_
_publ_author_name
'Laurance G. Beauvais'
'Matthew P. Shores'
'Jeffrey R. Long'

_publ_contact_author
;
        Jeffrey R. Long
        Department of Chemistry
        University of California, Berkeley
        United States of America
;
_publ_contact_author_email jlong@cchem.berkeley.edu
_publ_contact_author_fax '510 643-3832'
_publ_contact_author_phone '510 642-0860'
_publ_section_title
;
 Cyano-Bridged Re~6~Q~8~ (Q = S, Se) Cluster-Cobalt(II) Framework
 Materials: Versatile Solid Chemical Sensors
;
_journal_name_full 'Journal of the American Chemical Society'
_journal_page_first 2763
_journal_page_last 2772
_journal_paper_doi 10.1021/ja994186h
_journal_volume 122
_journal_year 2000
_chemical_compound_source synthetic
_chemical_formula_structural 'Co6[Re6Se8(CN)6]3 60H2O'
_chemical_formula_sum 'C18 H120 Co6 N18 O60 Re18 Se24'
_chemical_formula_weight 7149.54
_chemical_name_systematic
;
 ?
;
_space_group_IT_number 15
_symmetry_cell_setting monoclinic
_symmetry_space_group_name_Hall '-C 2yc'
_symmetry_space_group_name_H-M 'C 1 2/c 1'
_atom_sites_solution_hydrogens geom
_atom_sites_solution_primary direct
_atom_sites_solution_secondary difmap
_audit_creation_method SHELXL
_cell_angle_alpha 90.00
_cell_angle_beta 91.178(2)
_cell_angle_gamma 90.00
_cell_formula_units_Z 4
_cell_length_a 26.5460(11)
_cell_length_b 27.3516(9)
_cell_length_c 18.2899(8)
_cell_measurement_temperature 293(2)
_cell_volume 13277.0(9)
_computing_data_collection
;
  SMART (Siemens, 1995), SAINT (Siemens, 1995)
;
_computing_data_reduction
;
  SAINT (Siemens, 1995), XPREP (Siemens, 1995)
;
_computing_structure_refinement 'SHELXL-93 (Sheldrick, 1993)'
_computing_structure_solution 'SHELXS-86 (Sheldrick, 1990)'
_diffrn_ambient_temperature 293(2)
_diffrn_radiation_monochromator graphite
_diffrn_radiation_source 'fine-focus sealed tube'
_diffrn_radiation_type MoK\a
_diffrn_radiation_wavelength 0.71073
_diffrn_reflns_av_R_equivalents 0.1366
_diffrn_reflns_av_sigmaI/netI 0.1778
_diffrn_reflns_limit_h_max 29
_diffrn_reflns_limit_h_min -23
_diffrn_reflns_limit_k_max 28
_diffrn_reflns_limit_k_min -30
_diffrn_reflns_limit_l_max 20
_diffrn_reflns_limit_l_min -18
_diffrn_reflns_number 27753
_diffrn_reflns_theta_max 23.26
_diffrn_reflns_theta_min 1.07
_exptl_absorpt_coefficient_mu 23.713
_exptl_absorpt_correction_T_max 42.9
_exptl_absorpt_correction_T_min 31.1
_exptl_absorpt_correction_type 'Blessing, Acta Cryst. (1995) A51 33-38'
_exptl_crystal_colour orange
_exptl_crystal_density_diffrn 3.577
_exptl_crystal_description 'orange rod'
_exptl_crystal_F_000 12648
_exptl_crystal_size_max 0.11
_exptl_crystal_size_mid 0.03
_exptl_crystal_size_min 0.03
_refine_diff_density_max 2.066
_refine_diff_density_min -2.634
_refine_diff_density_rms 0.423
_refine_ls_extinction_method none
_refine_ls_goodness_of_fit_all 0.998
_refine_ls_goodness_of_fit_obs 1.130
_refine_ls_matrix_type full
_refine_ls_number_parameters 429
_refine_ls_number_reflns 9534
_refine_ls_number_restraints 14
_refine_ls_restrained_S_all 1.002
_refine_ls_restrained_S_obs 1.137
_refine_ls_R_factor_all 0.1746
_refine_ls_R_factor_obs 0.0731
_refine_ls_shift/esd_max -0.156
_refine_ls_shift/esd_mean 0.004
_refine_ls_structure_factor_coef Fsqd
_refine_ls_weighting_details 'w=1/[\s^2^(Fo^2^)+(0.0564P)^2^+0.0000P] where P=(Fo^2^+2Fc^2^)/3'
_refine_ls_weighting_scheme calc
_refine_ls_wR_factor_all 0.1587
_refine_ls_wR_factor_obs 0.1237
_reflns_number_observed 4679
_reflns_number_total 9534
_reflns_observed_criterion >2sigma(I)
_cod_data_source_file ja994186h_2.cif
_cod_data_source_block compound3
_cod_depositor_comments
;
The following automatic conversions were performed:

'_refine_ls_weighting_scheme' value 'calc
w=1/[\s^2^(Fo^2^)+(0.0564P)^2^+0.0000P] where P=(Fo^2^+2Fc^2^)/3' was
changed to 'calc'. New tag '_refine_ls_weighting_details' was
created. The value of the new tag was set to
'w=1/[\s^2^(Fo^2^)+(0.0564P)^2^+0.0000P] where P=(Fo^2^+2Fc^2^)/3'.

Automatic conversion script
Id: cif_fix_values 3143 2015-03-26 13:38:13Z robertas 
;
_cod_database_code 4115960

loop_
_symmetry_equiv_pos_as_xyz
'x, y, z'
'-x, y, -z+1/2'
'x+1/2, y+1/2, z'
'-x+1/2, y+1/2, -z+1/2'
'-x, -y, -z'
'x, -y, z-1/2'
'-x+1/2, -y+1/2, -z'
'x+1/2, -y+1/2, z-1/2'

loop_
_atom_site_aniso_label
_atom_site_aniso_U_11
_atom_site_aniso_U_22
_atom_site_aniso_U_33
_atom_site_aniso_U_23
_atom_site_aniso_U_13
_atom_site_aniso_U_12
Re1 0.0158(10) 0.0153(9) 0.0260(9) 0.0018(7) -0.0075(7) -0.0007(8)
Re2 0.0167(10) 0.0137(9) 0.0291(10) 0.0031(7) -0.0056(7) -0.0018(8)
Re3 0.0190(10) 0.0144(9) 0.0237(9) -0.0001(7) -0.0072(7) -0.0008(8)
Se1 0.027(3) 0.019(2) 0.025(2) 0.001(2) -0.005(2) -0.004(2)
Se2 0.018(2) 0.018(2) 0.034(3) -0.004(2) -0.005(2) 0.004(2)
Se3 0.029(3) 0.025(2) 0.022(2) -0.002(2) -0.002(2) 0.002(2)
Se4 0.023(2) 0.019(2) 0.031(2) 0.005(2) -0.008(2) -0.002(2)
Re4 0.0301(11) 0.0146(9) 0.0135(9) 0.0039(7) -0.0031(7) -0.0050(8)
Re5 0.0278(11) 0.0175(9) 0.0177(9) 0.0029(7) -0.0076(8) 0.0045(8)
Re6 0.0358(12) 0.0118(9) 0.0205(10) -0.0019(7) -0.0044(8) 0.0023(8)
Re7 0.0223(10) 0.0138(9) 0.0118(9) -0.0002(7) -0.0040(7) -0.0020(8)
Re8 0.0195(10) 0.0108(8) 0.0118(8) 0.0009(7) -0.0041(7) -0.0002(7)
Re9 0.0222(10) 0.0200(9) 0.0151(9) -0.0026(7) -0.0019(7) 0.0011(8)
Se5 0.030(3) 0.015(2) 0.012(2) 0.001(2) -0.002(2) -0.001(2)
Se6 0.028(3) 0.023(2) 0.016(2) 0.000(2) -0.007(2) -0.001(2)
Se7 0.033(3) 0.018(2) 0.024(2) -0.003(2) -0.006(2) -0.008(2)
Se8 0.053(3) 0.018(2) 0.031(3) 0.006(2) -0.007(2) 0.006(2)
Se9 0.036(3) 0.030(3) 0.037(3) -0.009(2) -0.009(2) 0.014(2)
Se10 0.021(2) 0.026(2) 0.019(2) -0.001(2) -0.006(2) -0.002(2)
Se11 0.036(3) 0.022(2) 0.019(2) -0.005(2) -0.001(2) 0.001(2)
Se12 0.026(2) 0.021(2) 0.013(2) 0.002(2) -0.004(2) -0.003(2)
Co1 0.019(3) 0.010(3) 0.025(3) -0.001(2) 0.000(2) -0.003(2)
Co2 0.024(3) 0.028(3) 0.016(3) 0.006(2) -0.004(2) -0.002(3)
Co3 0.029(3) 0.025(3) 0.016(3) 0.003(2) -0.007(2) -0.012(3)

loop_
_atom_site_label
_atom_site_type_symbol
_atom_site_fract_x
_atom_site_fract_y
_atom_site_fract_z
_atom_site_U_iso_or_equiv
_atom_site_thermal_displace_type
_atom_site_occupancy
_atom_site_calc_flag
_atom_site_refinement_flags
Re1 Re 0.43201(6) 0.74182(5) 0.77489(8) 0.0191(4) Uani 1 d .
Re2 Re 0.48702(6) 0.79033(5) 0.68071(9) 0.0199(4) Uani 1 d .
Re3 Re 0.48690(6) 0.69407(5) 0.67997(8) 0.0192(4) Uani 1 d .
Se1 Se 0.43558(15) 0.64893(13) 0.7742(2) 0.0238(10) Uani 1 d D
Se2 Se 0.43505(14) 0.83425(13) 0.7740(2) 0.0236(10) Uani 1 d D
Se3 Se 0.4602(2) 0.74219(14) 0.9076(2) 0.0252(10) Uani 1 d D
Se4 Se 0.41039(15) 0.74242(13) 0.6398(2) 0.0249(10) Uani 1 d D
C1 C 0.3580(13) 0.7392(12) 0.7999(18) 0.015(8) Uiso 1 d D
N1 N 0.3140(11) 0.7358(10) 0.8206(15) 0.022(8) Uiso 1 d .
C2 C 0.4692(14) 0.8463(13) 0.6050(20) 0.023(10) Uiso 1 d D
N2 N 0.4587(12) 0.8751(11) 0.5650(18) 0.036(9) Uiso 1 d .
C3 C 0.4728(14) 0.6436(13) 0.5962(20) 0.025(10) Uiso 1 d .
N3 N 0.4677(12) 0.6132(12) 0.5497(18) 0.038(9) Uiso 1 d .
Re4 Re 0.31955(6) 0.48512(5) 0.65729(8) 0.0194(4) Uani 1 d .
Re5 Re 0.22041(6) 0.48111(5) 0.65651(8) 0.0211(4) Uani 1 d .
Re6 Re 0.26884(7) 0.53010(5) 0.76046(9) 0.0228(4) Uani 1 d .
Re7 Re 0.32264(6) 0.45135(5) 0.79178(8) 0.0160(4) Uani 1 d .
Re8 Re 0.27367(6) 0.40235(5) 0.68867(8) 0.0141(4) Uani 1 d .
Re9 Re 0.22357(6) 0.44732(5) 0.79144(8) 0.0191(4) Uani 1 d .
Se5 Se 0.36864(15) 0.40874(13) 0.6902(2) 0.0190(9) Uani 1 d D
Se6 Se 0.27057(15) 0.43673(13) 0.5602(2) 0.0222(10) Uani 1 d D
Se7 Se 0.3640(2) 0.53135(13) 0.7602(2) 0.0252(10) Uani 1 d D
Se8 Se 0.2664(2) 0.55926(14) 0.6285(2) 0.0341(11) Uani 1 d D
Se9 Se 0.1743(2) 0.52269(15) 0.7582(2) 0.0342(11) Uani 1 d D
Se10 Se 0.17871(14) 0.40132(14) 0.6892(2) 0.0221(10) Uani 1 d D
Se11 Se 0.2723(2) 0.49469(13) 0.8885(2) 0.0257(10) Uani 1 d .
Se12 Se 0.27662(15) 0.37290(13) 0.8197(2) 0.0202(9) Uani 1 d D
C4 C 0.3743(16) 0.5096(14) 0.5871(22) 0.035(11) Uiso 1 d D
N4 N 0.4069(12) 0.5217(10) 0.5493(17) 0.028(8) Uiso 1 d D
C5 C 0.1622(14) 0.5054(12) 0.5834(19) 0.018(9) Uiso 1 d D
N5 N 0.1297(13) 0.5232(12) 0.5497(18) 0.042(10) Uiso 1 d D
C6 C 0.2626(12) 0.6022(12) 0.7996(17) 0.012(8) Uiso 1 d D
N6 N 0.2561(12) 0.6430(11) 0.8207(17) 0.031(9) Uiso 1 d .
C7 C 0.3795(13) 0.4377(11) 0.8657(18) 0.014(8) Uiso 1 d D
N7 N 0.4139(11) 0.4293(9) 0.9062(15) 0.016(7) Uiso 1 d .
C8 C 0.2763(14) 0.3299(13) 0.6523(19) 0.022(9) Uiso 1 d D
N8 N 0.2772(10) 0.2882(10) 0.6370(15) 0.019(7) Uiso 1 d .
C9 C 0.1641(14) 0.4317(13) 0.8644(21) 0.025(10) Uiso 1 d D
N9 N 0.1387(13) 0.4251(12) 0.9094(19) 0.043(10) Uiso 1 d .
Co1 Co 0.2395(2) 0.7146(2) 0.8430(3) 0.0178(12) Uani 1 d D
O1 O 0.2134(8) 0.7260(8) 0.7325(12) 0.019(6) Uiso 1 d D
O2 O 0.2564(9) 0.7046(8) 0.9563(13) 0.026(6) Uiso 1 d D
O3 O 0.1638(10) 0.6940(9) 0.8661(14) 0.042(8) Uiso 1 d D
Co2 Co 0.0864(2) 0.5744(2) 0.4941(3) 0.0226(13) Uani 1 d .
O4 O 0.0355(11) 0.5200(10) 0.4498(16) 0.055(9) Uiso 1 d D
O5 O 0.1282(13) 0.6352(12) 0.5430(18) 0.076(11) Uiso 1 d D
O6 O 0.0378(11) 0.5824(10) 0.5849(16) 0.053(9) Uiso 1 d D
Co3 Co 0.4653(2) 0.5515(2) 0.4890(3) 0.0232(13) Uani 1 d D
O7 O 0.4759(9) 0.4788(8) 0.4365(12) 0.021(6) Uiso 1 d D
O8 O 0.5276(9) 0.5790(8) 0.4265(13) 0.031(7) Uiso 1 d D
O9 O -0.0530(11) 0.5498(10) 0.3833(16) 0.057(9) Uiso 1 d D
O10 O 0.5213(12) 0.5043(10) 0.3163(17) 0.061(9) Uiso 1 d D
O11 O 0.0514(12) 0.5413(11) 0.2666(17) 0.066(10) Uiso 1 d D
O12 O 0.3308(11) 0.8063(10) 0.9590(16) 0.058(9) Uiso 1 d D
O13 O 0.0952(13) 0.3768(11) 0.5266(18) 0.075(11) Uiso 1 d D
O14 O 0.3549(13) 0.6729(12) 0.9625(18) 0.077(11) Uiso 1 d D
O15 O 0.3924(12) 0.4201(10) 0.4694(16) 0.060(9) Uiso 1 d D
O16 O 0.1659(14) 0.6383(13) 0.6830(21) 0.098(13) Uiso 1 d D
O17 O 0.1235(13) 0.7808(12) 0.7286(19) 0.086(12) Uiso 1 d D
O18 O 0.0577(15) 0.7173(14) 0.5534(22) 0.108(14) Uiso 1 d D
O19 O 0.1068(15) 0.7767(14) 0.9099(22) 0.104(14) Uiso 1 d D
O20 O 0.3406(15) 0.3623(14) 1.0037(22) 0.104(14) Uiso 1 d D
O21 O 0.1528(18) 0.4118(17) 0.4263(24) 0.123(17) Uiso 0.90 d PD
O22 O -0.0272(17) 0.6683(16) 0.5763(25) 0.108(16) Uiso 0.90 d PD
O23 O 0.0693(18) 0.4530(17) 0.3489(26) 0.135(19) Uiso 0.90 d PD
O24 O 0.5100(18) 0.6773(16) 0.3889(25) 0.083(15) Uiso 0.75 d PD
O25 O 0.3338(18) 0.6527(17) 0.6564(29) 0.099(19) Uiso 0.70 d PD
O26 O 0.0681(23) 0.6162(19) 0.7138(31) 0.143(24) Uiso 0.75 d PD
O27 O 0.0371(36) 0.4504(30) 0.2275(44) 0.109(37) Uiso 0.40 d PD
O28 O 0.2736(18) 0.7428(15) 0.6148(25) 0.113(16) Uiso 0.90 d PD
O29 O 0.0533(25) 0.6978(20) 0.7734(35) 0.142(26) Uiso 0.70 d PD
O30 O 0.1025(25) 0.3760(21) 0.3235(34) 0.129(27) Uiso 0.60 d PD
O31 O 0.1992(24) 0.6838(20) 0.4577(33) 0.101(21) Uiso 0.65 d PD
O32 O 0.4045(22) 0.3040(19) 0.9119(30) 0.103(19) Uiso 0.70 d PD
O33 O 0.2323(20) 0.6709(18) 0.4982(28) 0.019(13) Uiso 0.45 d PD
O34 O 0.5323(56) 0.6646(53) 0.2275(84) 0.135(58) Uiso 0.30 d P
O35 O 0.3591(33) 0.2679(30) 0.9434(46) 0.078(27) Uiso 0.40 d PD

loop_
_atom_type_symbol
_atom_type_description
_atom_type_scat_dispersion_real
_atom_type_scat_dispersion_imag
_atom_type_scat_source
C C 0.0033 0.0016 'International Tables Vol C Tables 4.2.6.8 and 6.1.1.4'
H H 0.0000 0.0000 'International Tables Vol C Tables 4.2.6.8 and 6.1.1.4'
N N 0.0061 0.0033 'International Tables Vol C Tables 4.2.6.8 and 6.1.1.4'
O O 0.0106 0.0060 'International Tables Vol C Tables 4.2.6.8 and 6.1.1.4'
Co Co 0.3494 0.9721 'International Tables Vol C Tables 4.2.6.8 and 6.1.1.4'
Se Se -0.0929 2.2259 'International Tables Vol C Tables 4.2.6.8 and 6.1.1.4'
Re Re -1.0185 7.2310 'International Tables Vol C Tables 4.2.6.8 and 6.1.1.4'

loop_
_geom_angle_atom_site_label_1
_geom_angle_atom_site_label_2
_geom_angle_atom_site_label_3
_geom_angle
_geom_angle_site_symmetry_1
_geom_angle_site_symmetry_3
C1 Re1 Se4 91.1(9) . .
C1 Re1 Se3 93.1(9) . .
Se4 Re1 Se3 175.9(2) . .
C1 Re1 Se2 93.9(9) . .
Se4 Re1 Se2 89.66(13) . .
Se3 Re1 Se2 89.61(13) . .
C1 Re1 Se1 90.1(9) . .
Se4 Re1 Se1 90.53(13) . .
Se3 Re1 Se1 89.91(13) . .
Se2 Re1 Se1 175.97(15) . .
C1 Re1 Re3 133.0(9) . .
Se4 Re1 Re3 58.42(10) . .
Se3 Re1 Re3 118.56(12) . .
Se2 Re1 Re3 118.23(11) . .
Se1 Re1 Re3 58.69(10) . .
C1 Re1 Re3 134.5(9) . 2_656
Se4 Re1 Re3 118.51(11) . 2_656
Se3 Re1 Re3 58.46(10) . 2_656
Se2 Re1 Re3 118.11(11) . 2_656
Se1 Re1 Re3 58.41(10) . 2_656
Re3 Re1 Re3 60.12(7) . 2_656
C1 Re1 Re2 135.8(9) . .
Se4 Re1 Re2 58.38(10) . .
Se3 Re1 Re2 117.93(12) . .
Se2 Re1 Re2 58.35(10) . .
Se1 Re1 Re2 118.55(12) . .
Re3 Re1 Re2 59.89(6) . .
Re3 Re1 Re2 89.67(7) 2_656 .
C1 Re1 Re2 137.4(9) . 2_656
Se4 Re1 Re2 117.72(11) . 2_656
Se3 Re1 Re2 58.59(10) . 2_656
Se2 Re1 Re2 58.24(10) . 2_656
Se1 Re1 Re2 118.27(11) . 2_656
Re3 Re1 Re2 89.66(7) . 2_656
Re3 Re1 Re2 59.88(6) 2_656 2_656
Re2 Re1 Re2 59.34(7) . 2_656
C2 Re2 Se2 92.3(10) . 2_656
C2 Re2 Se4 90.8(10) . .
Se2 Re2 Se4 176.83(14) 2_656 .
C2 Re2 Se2 88.9(9) . .
Se2 Re2 Se2 90.4(2) 2_656 .
Se4 Re2 Se2 89.94(14) . .
C2 Re2 Se3 94.5(9) . 2_656
Se2 Re2 Se3 89.79(14) 2_656 2_656
Se4 Re2 Se3 89.66(14) . 2_656
Se2 Re2 Se3 176.64(15) . 2_656
C2 Re2 Re2 133.4(9) . 2_656
Se2 Re2 Re2 58.84(10) 2_656 2_656
Se4 Re2 Re2 118.87(12) . 2_656
Se2 Re2 Re2 58.69(10) . 2_656
Se3 Re2 Re2 118.76(12) 2_656 2_656
C2 Re2 Re3 136.2(9) . .
Se2 Re2 Re3 118.67(11) 2_656 .
Se4 Re2 Re3 58.51(10) . .
Se2 Re2 Re3 118.64(11) . .
Se3 Re2 Re3 58.46(10) 2_656 .
Re2 Re2 Re3 90.30(5) 2_656 .
C2 Re2 Re1 132.3(10) . .
Se2 Re2 Re1 119.16(11) 2_656 .
Se4 Re2 Re1 58.54(10) . .
Se2 Re2 Re1 58.65(10) . .
Se3 Re2 Re1 118.45(11) 2_656 .
Re2 Re2 Re1 60.34(6) 2_656 .
Re3 Re2 Re1 60.00(6) . .
C2 Re2 Re1 137.4(10) . 2_656
Se2 Re2 Re1 58.68(9) 2_656 2_656
Se4 Re2 Re1 118.50(11) . 2_656
Se2 Re2 Re1 118.99(11) . 2_656
Se3 Re2 Re1 58.45(10) 2_656 2_656
Re2 Re2 Re1 60.32(6) 2_656 2_656
Re3 Re2 Re1 60.00(6) . 2_656
Re1 Re2 Re1 90.27(8) . 2_656
C3 Re3 Se4 90.1(10) . .
C3 Re3 Se3 88.4(10) . 2_656
Se4 Re3 Se3 89.83(14) . 2_656
C3 Re3 Se1 93.1(10) . 2_656
Se4 Re3 Se1 176.87(14) . 2_656
Se3 Re3 Se1 90.31(14) 2_656 2_656
C3 Re3 Se1 94.9(10) . .
Se4 Re3 Se1 90.71(14) . .
Se3 Re3 Se1 176.59(15) 2_656 .
Se1 Re3 Se1 89.0(2) 2_656 .
C3 Re3 Re2 131.6(10) . .
Se4 Re3 Re2 58.51(10) . .
Se3 Re3 Re2 58.72(10) 2_656 .
Se1 Re3 Re2 119.07(11) 2_656 .
Se1 Re3 Re2 118.91(11) . .
C3 Re3 Re1 135.8(10) . .
Se4 Re3 Re1 58.58(10) . .
Se3 Re3 Re1 118.83(11) 2_656 .
Se1 Re3 Re1 118.75(11) 2_656 .
Se1 Re3 Re1 58.82(10) . .
Re2 Re3 Re1 60.12(6) . .
C3 Re3 Re1 133.6(10) . 2_656
Se4 Re3 Re1 118.64(11) . 2_656
Se3 Re3 Re1 58.58(11) 2_656 2_656
Se1 Re3 Re1 58.95(9) 2_656 2_656
Se1 Re3 Re1 118.33(11) . 2_656
Re2 Re3 Re1 60.13(6) . 2_656
Re1 Re3 Re1 90.41(8) . 2_656
C3 Re3 Re3 138.7(10) . 2_656
Se4 Re3 Re3 118.50(12) . 2_656
Se3 Re3 Re3 118.50(12) 2_656 2_656
Se1 Re3 Re3 58.80(10) 2_656 2_656
Se1 Re3 Re3 58.39(10) . 2_656
Re2 Re3 Re3 89.70(5) . 2_656
Re1 Re3 Re3 59.94(6) . 2_656
Re1 Re3 Re3 59.94(6) 2_656 2_656
Re3 Se1 Re3 62.81(11) 2_656 .
Re3 Se1 Re1 62.64(10) 2_656 .
Re3 Se1 Re1 62.48(10) . .
Re2 Se2 Re2 62.47(11) 2_656 .
Re2 Se2 Re1 63.07(10) 2_656 .
Re2 Se2 Re1 63.00(10) . .
Re3 Se3 Re1 62.96(10) 2_656 .
Re3 Se3 Re2 62.82(10) 2_656 2_656
Re1 Se3 Re2 62.96(10) . 2_656
Re3 Se4 Re2 62.98(11) . .
Re3 Se4 Re1 63.00(10) . .
Re2 Se4 Re1 63.08(11) . .
N1 C1 Re1 174.7(29) . .
C1 N1 Co1 166.7(26) . .
N2 C2 Re2 178.2(35) . .
C2 N2 Co2 159.5(33) . 7_566
N3 C3 Re3 175.5(32) . .
C3 N3 Co3 167.0(30) . .
C4 Re4 Se8 90.4(11) . .
C4 Re4 Se5 92.9(11) . .
Se8 Re4 Se5 176.70(15) . .
C4 Re4 Se7 88.7(11) . .
Se8 Re4 Se7 90.18(14) . .
Se5 Re4 Se7 90.34(13) . .
C4 Re4 Se6 95.2(11) . .
Se8 Re4 Se6 89.85(14) . .
Se5 Re4 Se6 89.41(13) . .
Se7 Re4 Se6 176.09(14) . .
C4 Re4 Re7 133.3(11) . .
Se8 Re4 Re7 119.01(12) . .
Se5 Re4 Re7 58.72(9) . .
Se7 Re4 Re7 58.38(10) . .
Se6 Re4 Re7 118.36(10) . .
C4 Re4 Re5 136.4(11) . .
Se8 Re4 Re5 58.50(11) . .
Se5 Re4 Re5 118.49(11) . .
Se7 Re4 Re5 118.27(12) . .
Se6 Re4 Re5 58.62(10) . .
Re7 Re4 Re5 90.13(7) . .
C4 Re4 Re8 138.2(11) . .
Se8 Re4 Re8 118.49(12) . .
Se5 Re4 Re8 58.50(10) . .
Se7 Re4 Re8 118.40(11) . .
Se6 Re4 Re8 58.33(9) . .
Re7 Re4 Re8 60.03(5) . .
Re5 Re4 Re8 60.00(6) . .
C4 Re4 Re6 131.8(11) . .
Se8 Re4 Re6 58.90(11) . .
Se5 Re4 Re6 118.83(11) . .
Se7 Re4 Re6 58.29(11) . .
Se6 Re4 Re6 118.59(12) . .
Re7 Re4 Re6 60.13(6) . .
Re5 Re4 Re6 59.99(6) . .
Re8 Re4 Re6 89.99(7) . .
C5 Re5 Se9 88.0(9) . .
C5 Re5 Se8 87.5(9) . .
Se9 Re5 Se8 90.67(15) . .
C5 Re5 Se10 95.8(9) . .
Se9 Re5 Se10 89.65(14) . .
Se8 Re5 Se10 176.6(2) . .
C5 Re5 Se6 95.6(9) . .
Se9 Re5 Se6 176.3(2) . .
Se8 Re5 Se6 90.08(14) . .
Se10 Re5 Se6 89.39(13) . .
C5 Re5 Re4 134.7(9) . .
Se9 Re5 Re4 118.54(13) . .
Se8 Re5 Re4 58.48(11) . .
Se10 Re5 Re4 118.53(11) . .
Se6 Re5 Re4 59.02(10) . .
C5 Re5 Re9 134.9(9) . .
Se9 Re5 Re9 58.23(11) . .
Se8 Re5 Re9 118.78(12) . .
Se10 Re5 Re9 58.73(10) . .
Se6 Re5 Re9 118.35(11) . .
Re4 Re5 Re9 89.82(7) . .
C5 Re5 Re8 140.7(9) . .
Se9 Re5 Re8 118.08(12) . .
Se8 Re5 Re8 118.58(12) . .
Se10 Re5 Re8 58.43(10) . .
Se6 Re5 Re8 58.49(9) . .
Re4 Re5 Re8 60.11(6) . .
Re9 Re5 Re8 59.86(6) . .
C5 Re5 Re6 129.1(9) . .
Se9 Re5 Re6 58.37(12) . .
Se8 Re5 Re6 58.96(11) . .
Se10 Re5 Re6 118.56(11) . .
Se6 Re5 Re6 119.20(12) . .
Re4 Re5 Re6 60.20(6) . .
Re9 Re5 Re6 59.84(6) . .
Re8 Re5 Re6 90.18(7) . .
C6 Re6 Se9 89.7(9) . .
C6 Re6 Se7 94.2(9) . .
Se9 Re6 Se7 176.01(15) . .
C6 Re6 Se11 92.6(9) . .
Se9 Re6 Se11 90.09(15) . .
Se7 Re6 Se11 89.44(14) . .
C6 Re6 Se8 91.6(9) . .
Se9 Re6 Se8 90.2(2) . .
Se7 Re6 Se8 89.97(15) . .
Se11 Re6 Se8 175.77(14) . .
C6 Re6 Re9 133.9(8) . .
Se9 Re6 Re9 58.30(11) . .
Se7 Re6 Re9 118.25(11) . .
Se11 Re6 Re9 58.65(10) . .
Se8 Re6 Re9 118.17(12) . .
C6 Re6 Re5 132.8(9) . .
Se9 Re6 Re5 58.41(11) . .
Se7 Re6 Re5 118.55(11) . .
Se11 Re6 Re5 118.65(11) . .
Se8 Re6 Re5 58.19(11) . .
Re9 Re6 Re5 60.01(6) . .
C6 Re6 Re7 137.4(9) . .
Se9 Re6 Re7 118.20(12) . .
Se7 Re6 Re7 58.34(10) . .
Se11 Re6 Re7 58.59(10) . .
Se8 Re6 Re7 117.71(11) . .
Re9 Re6 Re7 59.91(6) . .
Re5 Re6 Re7 89.74(6) . .
C6 Re6 Re4 136.3(8) . .
Se9 Re6 Re4 118.20(12) . .
Se7 Re6 Re4 58.74(10) . .
Se11 Re6 Re4 118.20(11) . .
Se8 Re6 Re4 58.10(10) . .
Re9 Re6 Re4 89.70(7) . .
Re5 Re6 Re4 59.81(6) . .
Re7 Re6 Re4 59.62(6) . .
C7 Re7 Se7 89.5(9) . .
C7 Re7 Se12 93.7(9) . .
Se7 Re7 Se12 176.67(15) . .
C7 Re7 Se5 92.3(9) . .
Se7 Re7 Se5 90.72(13) . .
Se12 Re7 Se5 89.98(13) . .
C7 Re7 Se11 91.0(9) . .
Se7 Re7 Se11 89.56(14) . .
Se12 Re7 Se11 89.55(13) . .
Se5 Re7 Se11 176.7(2) . .
C7 Re7 Re4 133.9(9) . .
Se7 Re7 Re4 59.03(10) . .
Se12 Re7 Re4 118.79(11) . .
Se5 Re7 Re4 58.68(9) . .
Se11 Re7 Re4 118.84(11) . .
C7 Re7 Re9 136.0(9) . .
Se7 Re7 Re9 118.39(12) . .
Se12 Re7 Re9 58.51(10) . .
Se5 Re7 Re9 118.46(11) . .
Se11 Re7 Re9 58.63(11) . .
Re4 Re7 Re9 90.03(7) . .
C7 Re7 Re8 136.8(9) . .
Se7 Re7 Re8 119.23(11) . .
Se12 Re7 Re8 58.59(9) . .
Se5 Re7 Re8 58.55(10) . .
Se11 Re7 Re8 118.55(12) . .
Re4 Re7 Re8 60.21(6) . .
Re9 Re7 Re8 59.92(6) . .
C7 Re7 Re6 133.1(9) . .
Se7 Re7 Re6 58.54(11) . .
Se12 Re7 Re6 118.36(11) . .
Se5 Re7 Re6 118.92(11) . .
Se11 Re7 Re6 58.60(10) . .
Re4 Re7 Re6 60.25(6) . .
Re9 Re7 Re6 59.85(6) . .
Re8 Re7 Re6 90.17(7) . .
C8 Re8 Se10 91.8(10) . .
C8 Re8 Se5 91.6(10) . .
Se10 Re8 Se5 176.57(14) . .
C8 Re8 Se12 89.9(10) . .
Se10 Re8 Se12 90.27(13) . .
Se5 Re8 Se12 90.01(13) . .
C8 Re8 Se6 93.3(10) . .
Se10 Re8 Se6 89.65(14) . .
Se5 Re8 Se6 89.87(13) . .
Se12 Re8 Se6 176.76(13) . .
C8 Re8 Re9 133.7(9) . .
Se10 Re8 Re9 58.83(10) . .
Se5 Re8 Re9 118.61(11) . .
Se12 Re8 Re9 58.53(10) . .
Se6 Re8 Re9 118.84(11) . .
C8 Re8 Re7 133.6(10) . .
Se10 Re8 Re7 118.80(11) . .
Se5 Re8 Re7 58.63(10) . .
Se12 Re8 Re7 58.56(9) . .
Se6 Re8 Re7 118.79(11) . .
Re9 Re8 Re7 59.99(6) . .
C8 Re8 Re5 136.4(10) . .
Se10 Re8 Re5 58.55(10) . .
Se5 Re8 Re5 118.44(11) . .
Se12 Re8 Re5 118.55(11) . .
Se6 Re8 Re5 58.81(10) . .
Re9 Re8 Re5 60.04(6) . .
Re7 Re8 Re5 89.91(6) . .
C8 Re8 Re4 136.4(9) . .
Se10 Re8 Re4 118.44(11) . .
Se5 Re8 Re4 58.55(9) . .
Se12 Re8 Re4 118.30(11) . .
Se6 Re8 Re4 59.05(10) . .
Re9 Re8 Re4 89.81(7) . .
Re7 Re8 Re4 59.75(6) . .
Re5 Re8 Re4 59.89(6) . .
C9 Re9 Se9 85.8(10) . .
C9 Re9 Se12 97.4(10) . .
Se9 Re9 Se12 176.80(15) . .
C9 Re9 Se11 92.2(10) . .
Se9 Re9 Se11 90.32(14) . .
Se12 Re9 Se11 89.70(13) . .
C9 Re9 Se10 91.1(10) . .
Se9 Re9 Se10 89.67(14) . .
Se12 Re9 Se10 90.13(13) . .
Se11 Re9 Se10 176.69(14) . .
C9 Re9 Re8 138.2(9) . .
Se9 Re9 Re8 118.64(12) . .
Se12 Re9 Re8 58.69(9) . .
Se11 Re9 Re8 118.83(12) . .
Se10 Re9 Re8 58.43(10) . .
C9 Re9 Re6 130.9(9) . .
Se9 Re9 Re6 58.58(12) . .
Se12 Re9 Re6 118.88(11) . .
Se11 Re9 Re6 58.77(10) . .
Se10 Re9 Re6 118.59(11) . .
Re8 Re9 Re6 90.50(7) . .
C9 Re9 Re7 139.5(10) . .
Se9 Re9 Re7 118.80(13) . .
Se12 Re9 Re7 58.65(10) . .
Se11 Re9 Re7 58.74(10) . .
Se10 Re9 Re7 118.51(11) . .
Re8 Re9 Re7 60.09(6) . .
Re6 Re9 Re7 60.24(6) . .
C9 Re9 Re5 130.3(10) . .
Se9 Re9 Re5 58.54(11) . .
Se12 Re9 Re5 118.78(11) . .
Se11 Re9 Re5 118.90(11) . .
Se10 Re9 Re5 58.45(10) . .
Re8 Re9 Re5 60.10(6) . .
Re6 Re9 Re5 60.15(6) . .
Re7 Re9 Re5 90.01(7) . .
Re8 Se5 Re4 62.95(11) . .
Re8 Se5 Re7 62.82(10) . .
Re4 Se5 Re7 62.60(10) . .
Re8 Se6 Re5 62.70(10) . .
Re8 Se6 Re4 62.62(10) . .
Re5 Se6 Re4 62.36(10) . .
Re7 Se7 Re6 63.11(11) . .
Re7 Se7 Re4 62.59(10) . .
Re6 Se7 Re4 62.96(11) . .
Re4 Se8 Re5 63.03(10) . .
Re4 Se8 Re6 63.00(11) . .
Re5 Se8 Re6 62.85(10) . .
Re9 Se9 Re6 63.12(11) . .
Re9 Se9 Re5 63.23(11) . .
Re6 Se9 Re5 63.22(12) . .
Re8 Se10 Re5 63.02(10) . .
Re8 Se10 Re9 62.74(10) . .
Re5 Se10 Re9 62.82(10) . .
Re9 Se11 Re7 62.62(10) . .
Re9 Se11 Re6 62.58(10) . .
Re7 Se11 Re6 62.81(10) . .
Re9 Se12 Re7 62.84(10) . .
Re9 Se12 Re8 62.78(10) . .
Re7 Se12 Re8 62.85(10) . .
N4 C4 Re4 176.4(36) . .
C4 N4 Co3 172.9(30) . .
N5 C5 Re5 171.5(31) . .
C5 N5 Co2 161.7(32) . .
N6 C6 Re6 176.2(31) . .
C6 N6 Co1 171.8(30) . .
N7 C7 Re7 177.2(29) . .
C7 N7 Co3 152.8(26) . 6_566
N8 C8 Re8 175.1(31) . .
C8 N8 Co1 152.5(27) . 4_546
N9 C9 Re9 169.6(37) . .
C9 N9 Co2 169.8(34) . 6_566
N6 Co1 N8 178.5(11) . 4_556
N6 Co1 N1 91.1(11) . .
N8 Co1 N1 88.3(11) 4_556 .
N6 Co1 O2 91.7(11) . .
N8 Co1 O2 89.7(10) 4_556 .
N1 Co1 O2 92.6(10) . .
N6 Co1 O3 89.7(11) . .
N8 Co1 O3 90.9(10) 4_556 .
N1 Co1 O3 179.2(10) . .
O2 Co1 O3 87.3(9) . .
N6 Co1 O1 91.0(10) . .
N8 Co1 O1 87.7(10) 4_556 .
N1 Co1 O1 93.6(10) . .
O2 Co1 O1 173.2(9) . .
O3 Co1 O1 86.4(9) . .
N5 Co2 N9 89.8(13) . 6_565
N5 Co2 N2 178.2(12) . 7_566
N9 Co2 N2 89.8(13) 6_565 7_566
N5 Co2 O6 91.5(12) . .
N9 Co2 O6 172.6(12) 6_565 .
N2 Co2 O6 89.2(12) 7_566 .
N5 Co2 O4 93.2(12) . .
N9 Co2 O4 98.4(12) 6_565 .
N2 Co2 O4 85.2(12) 7_566 .
O6 Co2 O4 88.8(11) . .
N5 Co2 O5 92.3(13) . .
N9 Co2 O5 87.6(13) 6_565 .
N2 Co2 O5 89.4(12) 7_566 .
O6 Co2 O5 85.0(12) . .
O4 Co2 O5 171.9(12) . .
N3 Co3 N4 92.9(12) . .
N3 Co3 N7 101.7(12) . 6_565
N4 Co3 N7 90.0(11) . 6_565
N3 Co3 O8 89.1(11) . .
N4 Co3 O8 177.2(10) . .
N7 Co3 O8 91.4(10) 6_565 .
N3 Co3 O7 87.8(11) . 5_666
N4 Co3 O7 92.9(10) . 5_666
N7 Co3 O7 170.0(9) 6_565 5_666
O8 Co3 O7 85.3(9) . 5_666
N3 Co3 O7 168.4(12) . .
N4 Co3 O7 88.9(10) . .
N7 Co3 O7 89.8(9) 6_565 .
O8 Co3 O7 88.7(9) . .
O7 Co3 O7 80.6(9) 5_666 .
Co3 O7 Co3 99.3(9) 5_666 .

loop_
_geom_bond_atom_site_label_1
_geom_bond_atom_site_label_2
_geom_bond_distance
_geom_bond_site_symmetry_2
Re1 C1 2.03(3) .
Re1 Se4 2.524(4) .
Re1 Se3 2.525(4) .
Re1 Se2 2.529(4) .
Re1 Se1 2.543(4) .
Re1 Re3 2.636(2) .
Re1 Re3 2.636(2) 2_656
Re1 Re2 2.639(2) .
Re1 Re2 2.640(2) 2_656
Re2 C2 2.11(4) .
Re2 Se2 2.517(4) 2_656
Re2 Se4 2.520(4) .
Re2 Se2 2.521(4) .
Re2 Se3 2.529(4) 2_656
Re2 Re2 2.613(3) 2_656
Re2 Re3 2.633(2) .
Re2 Re1 2.640(2) 2_656
Re3 C3 2.09(4) .
Re3 Se4 2.520(4) .
Re3 Se3 2.522(4) 2_656
Re3 Se1 2.528(4) 2_656
Re3 Se1 2.539(4) .
Re3 Re1 2.636(2) 2_656
Re3 Re3 2.641(3) 2_656
Se1 Re3 2.528(4) 2_656
Se2 Re2 2.517(4) 2_656
Se3 Re3 2.522(4) 2_656
Se3 Re2 2.529(4) 2_656
C1 N1 1.24(4) .
N1 Co1 2.11(3) .
C2 N2 1.11(4) .
N2 Co2 2.11(3) 7_566
C3 N3 1.20(4) .
N3 Co3 2.02(3) .
Re4 C4 2.07(4) .
Re4 Se8 2.519(4) .
Re4 Se5 2.528(4) .
Re4 Se7 2.538(4) .
Re4 Se6 2.549(4) .
Re4 Re7 2.627(2) .
Re4 Re5 2.634(2) .
Re4 Re8 2.640(2) .
Re4 Re6 2.644(2) .
Re5 C5 2.13(4) .
Re5 Se9 2.518(5) .
Re5 Se8 2.520(4) .
Re5 Se10 2.524(4) .
Re5 Se6 2.538(4) .
Re5 Re9 2.635(2) .
Re5 Re8 2.637(2) .
Re5 Re6 2.639(2) .
Re6 C6 2.11(3) .
Re6 Se9 2.516(5) .
Re6 Se7 2.526(5) .
Re6 Se11 2.534(4) .
Re6 Se8 2.541(4) .
Re6 Re9 2.630(2) .
Re6 Re7 2.641(2) .
Re7 C7 2.04(3) .
Re7 Se7 2.520(4) .
Re7 Se12 2.526(4) .
Re7 Se5 2.529(4) .
Re7 Se11 2.534(4) .
Re7 Re9 2.632(2) .
Re7 Re8 2.635(2) .
Re8 C8 2.09(4) .
Re8 Se10 2.521(4) .
Re8 Se5 2.527(4) .
Re8 Se12 2.527(4) .
Re8 Se6 2.530(4) .
Re8 Re9 2.630(2) .
Re9 C9 2.13(4) .
Re9 Se9 2.509(4) .
Re9 Se12 2.523(4) .
Re9 Se11 2.531(4) .
Re9 Se10 2.532(4) .
C4 N4 1.17(4) .
N4 Co3 2.09(3) .
C5 N5 1.16(4) .
N5 Co2 2.07(4) .
C6 N6 1.19(4) .
N6 Co1 2.05(3) .
C7 N7 1.18(4) .
N7 Co3 2.09(3) 6_566
C8 N8 1.17(4) .
N8 Co1 2.10(3) 4_546
C9 N9 1.09(4) .
N9 Co2 2.10(4) 6_566
Co1 N8 2.10(3) 4_556
Co1 O2 2.13(2) .
Co1 O3 2.14(3) .
Co1 O1 2.15(2) .
Co2 N9 2.10(4) 6_565
Co2 N2 2.11(3) 7_566
Co2 O6 2.14(3) .
Co2 O4 2.16(3) .
Co2 O5 2.18(3) .
Co3 N7 2.09(3) 6_565
Co3 O8 2.16(2) .
Co3 O7 2.21(2) 5_666
Co3 O7 2.23(2) .
O7 Co3 2.21(2) 5_666
